data_7134846
loop_
_publ_author_name
'Yu, Yang'
'Song, Xiaowen'
'Li, Yawen'
'Wang, Pingxia'
'Cheng, Lin'
'Yang, Ying'
'He, Gang'
'Cao, Liping'

_publ_section_title
;
 Angle-controlled synthesis and redox properties of a
 tetraphenylethene-based hexacationic triangular macrocycle.
;
_journal_issue 70
_journal_name_full 'Chemical communications (Cambridge, England)'
_journal_page_first 13193
_journal_page_last 13196
_journal_paper_doi 10.1039/d5cc03589a
_journal_volume 61
_journal_year 2025
_chemical_formula_sum 'C108 H78 F36 N6 P6'
_chemical_formula_weight 2411.69
_space_group_crystal_system monoclinic
_space_group_IT_number 14
_space_group_name_Hall '-P 2yn'
_space_group_name_H-M_alt 'P 1 21/n 1'
_atom_sites_solution_hydrogens geom
_atom_sites_solution_primary direct
_audit_creation_method
;FinalCif V118 by Daniel Kratzert, Freiburg 2023,
https://dkratzert.de/finalcif.html
;
_audit_update_record
;
2024-06-21 deposited with the CCDC.	2025-07-11 downloaded from the CCDC.
;
_cell_angle_alpha 90
_cell_angle_beta 90.958(2)
_cell_angle_gamma 90
_cell_formula_units_Z 4
_cell_length_a 6.6796(3)
_cell_length_b 34.3789(12)
_cell_length_c 48.7726(17)
_cell_measurement_reflns_used 9928
_cell_measurement_temperature 150(2)
_cell_measurement_theta_max 65.3755
_cell_measurement_theta_min 2.7255
_cell_volume 11198.4(7)
_computing_cell_refinement 'SAINT V8.40B'
_computing_data_collection 'Bruker BIS 8.5.0.27 Release/2023-03-20 && ToolAlignment 2023.9-2'
_computing_data_reduction 'SAINT V8.40B'
_computing_structure_refinement 'SHELXL-2019/2 (Sheldrick, 2019)'
_computing_structure_solution 'SHELXT 2018/2 (Sheldrick, 2018)'
_diffrn_ambient_environment N~2~
_diffrn_ambient_temperature 150(2)
_diffrn_detector CPAD
_diffrn_detector_area_resol_mean 7.41
_diffrn_detector_type 'Bruker PHOTON III'
_diffrn_measured_fraction_theta_full 0.989
_diffrn_measured_fraction_theta_max 0.983
_diffrn_measurement_device 'three-circle diffractometer'
_diffrn_measurement_device_type 'Bruker D8 VENTURE dual wavelength Mo/Cu'
_diffrn_measurement_method '\w and \f scans'
_diffrn_measurement_specimen_support 'MiTeGen micromount'
_diffrn_radiation_monochromator 'mirror optics'
_diffrn_radiation_probe x-ray
_diffrn_radiation_type CuK\a
_diffrn_radiation_wavelength 1.54178
_diffrn_reflns_av_R_equivalents 0.1055
_diffrn_reflns_av_unetI/netI 0.0683
_diffrn_reflns_Laue_measured_fraction_full 0.989
_diffrn_reflns_Laue_measured_fraction_max 0.983
_diffrn_reflns_limit_h_max 7
_diffrn_reflns_limit_h_min -7
_diffrn_reflns_limit_k_max 39
_diffrn_reflns_limit_k_min -41
_diffrn_reflns_limit_l_max 58
_diffrn_reflns_limit_l_min -58
_diffrn_reflns_number 75371
_diffrn_reflns_point_group_measured_fraction_full 0.989
_diffrn_reflns_point_group_measured_fraction_max 0.983
_diffrn_reflns_theta_full 67.679
_diffrn_reflns_theta_max 68.162
_diffrn_reflns_theta_min 2.221
_diffrn_source 'microfocus sealed X-ray tube'
_diffrn_source_current 1.1
_diffrn_source_type 'Incoatec I\ms'
_diffrn_source_voltage 50.0
_exptl_absorpt_coefficient_mu 1.883
_exptl_absorpt_correction_T_max 0.7531
_exptl_absorpt_correction_T_min 0.4169
_exptl_absorpt_correction_type multi-scan
_exptl_absorpt_process_details
;SADABS-2016/2 - Bruker AXS area detector scaling and absorption correction:
Krause, L., Herbst-Irmer, R., Sheldrick G.M. & Stalke D., J. Appl. Cryst. 48
(2015) 3-10
;
_exptl_crystal_density_diffrn 1.430
_exptl_crystal_description block
_exptl_crystal_F_000 4904
_exptl_crystal_size_max 0.2
_exptl_crystal_size_mid 0.1
_exptl_crystal_size_min 0.1
_refine_diff_density_max 1.103
_refine_diff_density_min -0.702
_refine_diff_density_rms 0.092
_refine_ls_extinction_method none
_refine_ls_goodness_of_fit_ref 1.038
_refine_ls_hydrogen_treatment constr
_refine_ls_matrix_type full
_refine_ls_number_parameters 1561
_refine_ls_number_reflns 20080
_refine_ls_number_restraints 3958
_refine_ls_restrained_S_all 1.137
_refine_ls_R_factor_all 0.1975
_refine_ls_R_factor_gt 0.1240
_refine_ls_shift/su_max 0.006
_refine_ls_shift/su_mean 0.000
_refine_ls_structure_factor_coef Fsqd
_refine_ls_weighting_details 'w=1/[\s^2^(Fo^2^)+(0.0800P)^2^+40.0000P] where P=(Fo^2^+2Fc^2^)/3'
_refine_ls_weighting_scheme calc
_refine_ls_wR_factor_gt 0.2802
_refine_ls_wR_factor_ref 0.3086
_reflns_Friedel_coverage 0.000
_reflns_number_gt 9016
_reflns_number_total 20080
_reflns_threshold_expression 'I > 2\s(I)'
_cod_data_source_file d5cc03589a2.cif
_cod_data_source_block cu_20231107_XBDX_SXW_S1_0m_a_sq_sq
_cod_depositor_comments 'Adding full bibliography for 7134846.cif.'
_cod_original_sg_symbol_H-M 'P 21/n'
_cod_database_code 7134846
_shelx_shelxl_version_number 2019/2
_shelx_space_group_comment
;
The symmetry employed for this shelxl refinement is uniquely defined
by the following loop, which should always be used as a source of
symmetry information in preference to the above space-group names.
They are only intended as comments.
;
_diffrn_measurement_ambient_temperature_device_make 'Oxford Cryostream 800'

loop_
_space_group_symop_operation_xyz
'x, y, z'
'-x+1/2, y+1/2, -z+1/2'
'-x, -y, -z'
'x-1/2, -y-1/2, z-1/2'

loop_
_atom_site_label
_atom_site_type_symbol
_atom_site_fract_x
_atom_site_fract_y
_atom_site_fract_z
_atom_site_U_iso_or_equiv
_atom_site_adp_type
_atom_site_occupancy
_atom_site_site_symmetry_order
_atom_site_calc_flag
_atom_site_refinement_flags_posn
_atom_site_refinement_flags_adp
_atom_site_refinement_flags_occupancy
_atom_site_disorder_assembly
_atom_site_disorder_group
C1_1 C -0.1668(8) 0.48260(13) 0.06073(7) 0.066(2) Uani 1 1 d G . . . .
C2_1 C 0.0169(7) 0.47210(16) 0.05001(11) 0.099(3) Uani 1 1 d G . . . .
H2_1 H 0.136284 0.475803 0.060553 0.119 Uiso 1 1 calc R U . . .
C3_1 C 0.0261(8) 0.45618(18) 0.02386(11) 0.118(4) Uani 1 1 d G . . . .
H3_1 H 0.151715 0.449009 0.016536 0.142 Uiso 1 1 calc R U . . .
C4_1 C -0.1485(9) 0.45077(16) 0.00843(8) 0.105(3) Uani 1 1 d G . . . .
H4_1 H -0.142251 0.439889 -0.009438 0.127 Uiso 1 1 calc R U . . .
C5_1 C -0.3323(8) 0.46127(14) 0.01915(8) 0.082(2) Uani 1 1 d G . . . .
H5_1 H -0.451650 0.457562 0.008606 0.099 Uiso 1 1 calc R U . . .
C6_1 C -0.3415(7) 0.47718(13) 0.04530(9) 0.070(2) Uani 1 1 d G . . . .
H6_1 H -0.467085 0.484357 0.052623 0.084 Uiso 1 1 calc R U . . .
C7_1 C -0.1702(11) 0.49992(17) 0.08897(12) 0.067(2) Uani 1 1 d . . . . .
C8_1 C -0.2636(11) 0.53332(17) 0.09469(11) 0.0645(19) Uani 1 1 d . . . . .
C9_1 C -0.2513(6) 0.57065(12) 0.05062(8) 0.070(2) Uani 1 1 d G . . . .
H9_1 H -0.118353 0.561621 0.048199 0.084 Uiso 1 1 calc R U . . .
C10_1 C -0.3387(8) 0.59550(12) 0.03139(7) 0.077(2) Uani 1 1 d G . . . .
H10_1 H -0.265456 0.603467 0.015830 0.093 Uiso 1 1 calc R U . . .
C11_1 C -0.5332(8) 0.60871(11) 0.03492(9) 0.091(3) Uani 1 1 d G . . . .
H11_1 H -0.592970 0.625698 0.021782 0.110 Uiso 1 1 calc R U . . .
C12_1 C -0.6404(6) 0.59706(13) 0.05769(10) 0.088(3) Uani 1 1 d G . . . .
H12_1 H -0.773384 0.606086 0.060104 0.106 Uiso 1 1 calc R U . . .
C13_1 C -0.5530(7) 0.57220(13) 0.07692(8) 0.071(2) Uani 1 1 d G . . . .
H13_1 H -0.626285 0.564241 0.092473 0.086 Uiso 1 1 calc R U . . .
C14_1 C -0.3585(7) 0.55900(10) 0.07338(7) 0.067(2) Uani 1 1 d G . . . .
C15_1 C -0.0613(8) 0.47580(10) 0.11019(9) 0.077(2) Uani 1 1 d G . . . .
C16_1 C -0.1047(9) 0.43634(11) 0.11198(10) 0.112(4) Uani 1 1 d G . . . .
H16_1 H -0.198860 0.424921 0.099585 0.134 Uiso 1 1 calc R U . . .
C17_1 C -0.0102(10) 0.41360(9) 0.13189(11) 0.118(4) Uani 1 1 d G . . . .
H17_1 H -0.039872 0.386638 0.133110 0.141 Uiso 1 1 calc R U . . .
C18_1 C 0.1275(9) 0.43032(11) 0.15002(10) 0.091(3) Uani 1 1 d G . . . .
C19_1 C 0.1709(8) 0.46977(12) 0.14824(9) 0.080(2) Uani 1 1 d G . . . .
H19_1 H 0.265072 0.481194 0.160632 0.096 Uiso 1 1 calc R U . . .
C20_1 C 0.0765(8) 0.49251(9) 0.12833(9) 0.077(2) Uani 1 1 d G . . . .
H20_1 H 0.106086 0.519478 0.127107 0.093 Uiso 1 1 calc R U . . .
N1_1 N 0.2146(9) 0.40653(15) 0.17057(10) 0.0951(17) Uani 1 1 d DG U . . .
C21_1 C 0.2058(12) 0.41852(17) 0.19774(11) 0.100(2) Uani 0.657(6) 1 d DG U P A 1
H21_1 H 0.134610 0.441489 0.202313 0.120 Uiso 0.657(6) 1 calc R U P A 1
C22_1 C 0.3010(13) 0.3969(2) 0.21821(8) 0.099(2) Uani 0.657(6) 1 d DG U P A 1
H22_1 H 0.294996 0.405124 0.236774 0.119 Uiso 0.657(6) 1 calc R U P A 1
C23_1 C 0.4051(10) 0.36332(17) 0.21151(10) 0.0947(19) Uani 1 1 d DG U . A .
C24_1 C 0.4139(12) 0.35132(17) 0.18434(12) 0.096(2) Uani 0.657(6) 1 d DG U P A 1
H24_1 H 0.485073 0.328359 0.179762 0.116 Uiso 0.657(6) 1 calc R U P A 1
C25_1 C 0.3187(12) 0.37293(18) 0.16387(9) 0.099(2) Uani 0.657(6) 1 d DG U P A 1
H25_1 H 0.324688 0.364724 0.145300 0.118 Uiso 0.657(6) 1 calc R U P A 1
C21A_1 C 0.113(2) 0.3965(6) 0.1938(3) 0.097(2) Uani 0.343(6) 1 d D U P A 2
H21A_1 H -0.023742 0.403290 0.195544 0.116 Uiso 0.343(6) 1 calc R U P A 2
C22A_1 C 0.211(2) 0.3765(6) 0.2149(3) 0.097(2) Uani 0.343(6) 1 d D U P A 2
H22A_1 H 0.144305 0.371770 0.231615 0.116 Uiso 0.343(6) 1 calc R U P A 2
C24A_1 C 0.5151(19) 0.3823(6) 0.1909(3) 0.099(2) Uani 0.343(6) 1 d D U P A 2
H24A_1 H 0.656581 0.379487 0.190812 0.119 Uiso 0.343(6) 1 calc R U P A 2
C25A_1 C 0.4222(16) 0.4052(6) 0.1707(4) 0.099(2) Uani 0.343(6) 1 d D U P A 2
H25A_1 H 0.497766 0.419245 0.157629 0.119 Uiso 0.343(6) 1 calc R U P A 2
C26_1 C 0.5198(14) 0.3435(2) 0.23358(16) 0.087(3) Uani 1 1 d . . . . .
C27_1 C 0.4691(15) 0.3463(2) 0.26036(16) 0.096(3) Uani 1 1 d . . . . .
H27_1 H 0.359020 0.361939 0.265575 0.116 Uiso 1 1 calc R U . . .
C28_1 C 0.5799(15) 0.3259(2) 0.28020(16) 0.093(3) Uani 1 1 d . . . . .
H28_1 H 0.542793 0.327100 0.298899 0.111 Uiso 1 1 calc R U . . .
C29_1 C 0.7903(15) 0.3022(3) 0.24746(16) 0.100(3) Uani 1 1 d . . . . .
H29_1 H 0.902127 0.286503 0.243006 0.120 Uiso 1 1 calc R U . . .
C30_1 C 0.6868(16) 0.3219(3) 0.22676(16) 0.101(3) Uani 1 1 d . . . . .
H30_1 H 0.729777 0.320595 0.208318 0.122 Uiso 1 1 calc R U . . .
C31_1 C 0.8441(13) 0.2826(2) 0.29436(13) 0.078(2) Uani 1 1 d . . . . .
C32_1 C 0.7730(13) 0.2468(2) 0.30125(14) 0.080(2) Uani 1 1 d . . . . .
H32_1 H 0.653416 0.236948 0.293041 0.096 Uiso 1 1 calc R U . . .
C33_1 C 0.8792(12) 0.22509(19) 0.32052(13) 0.077(2) Uani 1 1 d . . . . .
H33_1 H 0.832641 0.199948 0.325372 0.093 Uiso 1 1 calc R U . . .
C34_1 C 1.0520(12) 0.23952(18) 0.33277(13) 0.071(2) Uani 1 1 d . . . . .
C35_1 C 1.1209(13) 0.27593(19) 0.32505(14) 0.079(2) Uani 1 1 d . . . . .
H35_1 H 1.241144 0.285766 0.333073 0.095 Uiso 1 1 calc R U . . .
C36_1 C 1.0171(13) 0.2983(2) 0.30580(14) 0.083(2) Uani 1 1 d . . . . .
H36_1 H 1.063064 0.323350 0.300680 0.099 Uiso 1 1 calc R U . . .
C37_1 C 1.1688(12) 0.21520(17) 0.35288(12) 0.067(2) Uani 1 1 d . . . . .
C38_1 C 1.2246(12) 0.17580(18) 0.34252(13) 0.070(2) Uani 1 1 d . . . . .
C39_1 C 1.2856(12) 0.1709(2) 0.31521(13) 0.077(2) Uani 1 1 d . . . . .
H39_1 H 1.304597 0.193030 0.303907 0.093 Uiso 1 1 calc R U . . .
C40_1 C 1.3184(12) 0.1339(2) 0.30466(14) 0.077(2) Uani 1 1 d . . . . .
H40_1 H 1.363005 0.130886 0.286386 0.093 Uiso 1 1 calc R U . . .
C41_1 C 1.2858(13) 0.1015(2) 0.32083(15) 0.083(2) Uani 1 1 d . . . . .
H41_1 H 1.302260 0.076104 0.313449 0.099 Uiso 1 1 calc R U . . .
C42_1 C 1.2295(12) 0.1061(2) 0.34760(14) 0.077(2) Uani 1 1 d . . . . .
H42_1 H 1.213097 0.083800 0.358812 0.092 Uiso 1 1 calc R U . . .
C43_1 C 1.2196(11) 0.22846(17) 0.37792(13) 0.0668(19) Uani 1 1 d . . . . .
C44_1 C 1.1964(12) 0.14251(18) 0.35855(13) 0.072(2) Uani 1 1 d . . . . .
H44_1 H 1.154340 0.144980 0.376978 0.087 Uiso 1 1 calc R U . . .
C45_1 C 1.3704(13) 0.20816(17) 0.39599(13) 0.070(2) Uani 1 1 d . . . . .
C46_1 C 1.5559(14) 0.19912(19) 0.38560(16) 0.080(2) Uani 1 1 d . . . . .
H46_1 H 1.584343 0.204578 0.366970 0.096 Uiso 1 1 calc R U . . .
C47_1 C 1.6991(15) 0.1822(2) 0.4023(2) 0.100(3) Uani 1 1 d . . . . .
H47_1 H 1.826984 0.176354 0.395107 0.120 Uiso 1 1 calc R U . . .
C48_1 C 1.661(2) 0.1738(2) 0.4286(3) 0.117(4) Uani 1 1 d . . . . .
H48_1 H 1.762306 0.161999 0.439726 0.141 Uiso 1 1 calc R U . . .
C49_1 C 1.3282(14) 0.19973(19) 0.42286(14) 0.085(3) Uani 1 1 d . . . . .
H49_1 H 1.200503 0.205624 0.430079 0.102 Uiso 1 1 calc R U . . .
C50_1 C 1.479(2) 0.1820(2) 0.43972(19) 0.105(4) Uani 1 1 d . . . . .
H50_1 H 1.453630 0.175947 0.458344 0.126 Uiso 1 1 calc R U . . .
C51_1 C 1.1388(12) 0.26551(18) 0.38884(13) 0.071(2) Uani 1 1 d . . . . .
C52_1 C 1.2608(13) 0.29212(19) 0.40257(13) 0.075(2) Uani 1 1 d . . . . .
H52_1 H 1.396569 0.285497 0.406362 0.090 Uiso 1 1 calc R U . . .
C53_1 C 1.1907(13) 0.32773(19) 0.41080(14) 0.078(2) Uani 1 1 d . . . . .
H53_1 H 1.277235 0.345805 0.419761 0.094 Uiso 1 1 calc R U . . .
C54_1 C 0.9932(13) 0.33670(19) 0.40585(14) 0.075(2) Uani 1 1 d . . . . .
C55_1 C 0.8631(13) 0.3112(2) 0.39335(15) 0.080(2) Uani 1 1 d . . . . .
H55_1 H 0.726568 0.318019 0.390412 0.096 Uiso 1 1 calc R U . . .
C56_1 C 0.9353(13) 0.2753(2) 0.38505(14) 0.082(2) Uani 1 1 d . . . . .
H56_1 H 0.846349 0.257100 0.376715 0.098 Uiso 1 1 calc R U . . .
C57_1 C 0.9728(15) 0.4057(2) 0.39783(17) 0.097(3) Uani 1 1 d . . . . .
H57_1 H 1.069057 0.402388 0.383894 0.116 Uiso 1 1 calc R U . . .
C58_1 C 0.8927(17) 0.4419(2) 0.40278(18) 0.106(3) Uani 1 1 d . . . . .
H58_1 H 0.936241 0.463919 0.392750 0.127 Uiso 1 1 calc R U . . .
C59_1 C 0.7483(14) 0.4457(2) 0.42249(16) 0.082(2) Uani 1 1 d . . . . .
C60_1 C 0.6955(13) 0.4138(2) 0.43764(16) 0.084(2) Uani 1 1 d . . . . .
H60_1 H 0.601141 0.416262 0.451896 0.101 Uiso 1 1 calc R U . . .
C61_1 C 0.7788(14) 0.3784(2) 0.43217(16) 0.083(2) Uani 1 1 d . . . . .
H61_1 H 0.739533 0.356122 0.442275 0.099 Uiso 1 1 calc R U . . .
N4_1 N 0.4820(10) 0.55570(14) 0.43612(10) 0.083(2) Uani 1 1 d DG . . . .
C62_1 C 0.4652(15) 0.53841(18) 0.41042(10) 0.087(5) Uani 0.580(11) 1 d DG . P B 1
H62_1 H 0.397381 0.551571 0.395875 0.104 Uiso 0.580(11) 1 calc R U P B 1
C63_1 C 0.5477(16) 0.50187(18) 0.40600(10) 0.083(5) Uani 0.580(11) 1 d DG . P B 1
H63_1 H 0.536195 0.490052 0.388440 0.100 Uiso 0.580(11) 1 calc R U P B 1
C64_1 C 0.6469(12) 0.48261(14) 0.42729(12) 0.092(3) Uani 1 1 d DG . . B .
C65_1 C 0.6637(16) 0.49990(19) 0.45299(12) 0.098(6) Uani 0.580(11) 1 d DG . P B 1
H65_1 H 0.731494 0.486734 0.467531 0.117 Uiso 0.580(11) 1 calc R U P B 1
C66_1 C 0.5812(16) 0.53644(19) 0.45740(9) 0.108(7) Uani 0.580(11) 1 d DG . P B 1
H66_1 H 0.592681 0.548254 0.474967 0.130 Uiso 0.580(11) 1 calc R U P B 1
C62A_1 C 0.690(3) 0.5549(5) 0.4364(5) 0.132(11) Uani 0.420(11) 1 d D . P B 2
H62A_1 H 0.769718 0.577460 0.439197 0.159 Uiso 0.420(11) 1 calc R U P B 2
C63A_1 C 0.772(3) 0.5170(5) 0.4320(6) 0.141(12) Uani 0.420(11) 1 d D . P B 2
H63A_1 H 0.913353 0.514005 0.432141 0.169 Uiso 0.420(11) 1 calc R U P B 2
C65A_1 C 0.454(3) 0.4910(5) 0.4297(7) 0.128(11) Uani 0.420(11) 1 d D . P B 2
H65A_1 H 0.365245 0.469925 0.426321 0.154 Uiso 0.420(11) 1 calc R U P B 2
C66A_1 C 0.363(3) 0.5252(5) 0.4363(6) 0.156(15) Uani 0.420(11) 1 d D . P B 2
H66A_1 H 0.225341 0.526899 0.440577 0.187 Uiso 0.420(11) 1 calc R U P B 2
N5_1 N -0.0715(11) 0.67421(16) 0.33269(10) 0.0780(19) Uani 1 1 d . . . . .
N6_1 N -0.2730(10) 0.59168(15) 0.20465(10) 0.0763(18) Uani 1 1 d . . . . .
C67_1 C 0.4125(14) 0.5953(2) 0.44058(15) 0.082(2) Uani 1 1 d . . . . .
C68_1 C 0.2831(14) 0.6007(2) 0.46177(16) 0.085(2) Uani 1 1 d . . . . .
H68_1 H 0.240690 0.579365 0.472621 0.102 Uiso 1 1 calc R U . . .
C69_1 C 0.2159(14) 0.6380(2) 0.46692(15) 0.085(2) Uani 1 1 d . . . . .
H69_1 H 0.129257 0.642159 0.481878 0.102 Uiso 1 1 calc R U . . .
C70_1 C 0.2704(13) 0.6691(2) 0.45111(14) 0.075(2) Uani 1 1 d . . . . .
C71_1 C 0.4035(13) 0.6622(2) 0.42974(16) 0.083(2) Uani 1 1 d . . . . .
H71_1 H 0.447830 0.683280 0.418830 0.099 Uiso 1 1 calc R U . . .
C72_1 C 0.4714(14) 0.6248(2) 0.42434(16) 0.086(2) Uani 1 1 d . . . . .
H72_1 H 0.557889 0.620044 0.409438 0.103 Uiso 1 1 calc R U . . .
C73_1 C 0.2018(14) 0.7089(2) 0.45807(13) 0.085(3) Uani 1 1 d . . . . .
C74_1 C 0.2256(10) 0.71818(17) 0.48803(9) 0.098(3) Uani 1 1 d G . . . .
C75_1 C 0.4095(10) 0.71196(17) 0.50107(11) 0.112(4) Uani 1 1 d G . . . .
H75_1 H 0.519557 0.702519 0.490928 0.135 Uiso 1 1 calc R U . . .
C76_1 C 0.4323(12) 0.71956(19) 0.52893(12) 0.152(6) Uani 1 1 d G . . . .
H76_1 H 0.557956 0.715309 0.537845 0.182 Uiso 1 1 calc R U . . .
C77_1 C 0.2712(15) 0.73337(19) 0.54377(8) 0.159(7) Uani 1 1 d G . . . .
H77_1 H 0.286837 0.738563 0.562815 0.191 Uiso 1 1 calc R U . . .
C78_1 C 0.0874(13) 0.7396(2) 0.53073(14) 0.152(5) Uani 1 1 d G . . . .
H78_1 H -0.022682 0.749026 0.540868 0.183 Uiso 1 1 calc R U . . .
C79_1 C 0.0646(10) 0.7320(2) 0.50286(15) 0.145(5) Uani 1 1 d G . . . .
H79_1 H -0.061084 0.736237 0.493951 0.174 Uiso 1 1 calc R U . . .
C80_1 C 0.1210(16) 0.7332(2) 0.43924(14) 0.100(3) Uani 1 1 d . . . . .
C81_1 C 0.080(2) 0.7762(2) 0.4439(2) 0.220(5) Uani 1 1 d DG U . . .
C82_1 C 0.218(4) 0.7920(4) 0.4624(4) 0.221(6) Uani 0.329(11) 1 d DG U P C 1
H82_1 H 0.282852 0.775889 0.475640 0.265 Uiso 0.329(11) 1 calc R U P C 1
C83_1 C 0.262(5) 0.8316(5) 0.4615(5) 0.225(6) Uani 0.329(11) 1 d DG U P C 1
H83_1 H 0.356045 0.842410 0.474135 0.270 Uiso 0.329(11) 1 calc R U P C 1
C84_1 C 0.167(6) 0.8552(3) 0.4421(5) 0.232(6) Uani 0.329(11) 1 d DG U P C 1
H84_1 H 0.197007 0.882205 0.441511 0.278 Uiso 0.329(11) 1 calc R U P C 1
C85_1 C 0.029(6) 0.8393(4) 0.4236(5) 0.235(6) Uani 0.329(11) 1 d DG U P C 1
H85_1 H -0.035226 0.855479 0.410390 0.281 Uiso 0.329(11) 1 calc R U P C 1
C86_1 C -0.014(4) 0.7998(4) 0.4245(4) 0.229(6) Uani 0.329(11) 1 d DG U P C 1
H86_1 H -0.108423 0.788958 0.411894 0.274 Uiso 0.329(11) 1 calc R U P C 1
C82A_1 C 0.198(3) 0.8004(4) 0.4594(4) 0.222(6) Uani 0.671(11) 1 d D U P C 2
H82A_1 H 0.329941 0.793054 0.464905 0.266 Uiso 0.671(11) 1 calc R U P C 2
C83A_1 C 0.116(4) 0.8372(4) 0.4670(4) 0.228(6) Uani 0.671(11) 1 d D U P C 2
H83A_1 H 0.192676 0.854132 0.478529 0.273 Uiso 0.671(11) 1 calc R U P C 2
C84A_1 C -0.071(4) 0.8486(5) 0.4580(4) 0.234(6) Uani 0.671(11) 1 d D U P C 2
H84A_1 H -0.115035 0.873940 0.462627 0.281 Uiso 0.671(11) 1 calc R U P C 2
C85A_1 C -0.198(4) 0.8255(5) 0.4426(4) 0.236(6) Uani 0.671(11) 1 d D U P C 2
H85A_1 H -0.325770 0.834179 0.436296 0.284 Uiso 0.671(11) 1 calc R U P C 2
C86A_1 C -0.123(3) 0.7874(4) 0.4370(4) 0.229(6) Uani 0.671(11) 1 d D U P C 2
H86A_1 H -0.209069 0.768904 0.428441 0.275 Uiso 0.671(11) 1 calc R U P C 2
C87_1 C 0.0707(16) 0.7192(2) 0.41099(14) 0.094(3) Uani 1 1 d . . . . .
C88_1 C -0.0625(15) 0.6893(3) 0.40814(15) 0.097(3) Uani 1 1 d . . . . .
H88_1 H -0.121378 0.678209 0.423904 0.116 Uiso 1 1 calc R U . . .
C89_1 C -0.1129(14) 0.6750(2) 0.38191(15) 0.091(3) Uani 1 1 d . . . . .
H89_1 H -0.208923 0.654851 0.379682 0.109 Uiso 1 1 calc R U . . .
C90_1 C -0.0209(13) 0.69075(19) 0.35969(13) 0.075(2) Uani 1 1 d . . . . .
C91_1 C 0.1116(16) 0.7205(2) 0.36166(15) 0.102(3) Uani 1 1 d . . . . .
H91_1 H 0.174018 0.730955 0.345930 0.123 Uiso 1 1 calc R U . . .
C92_1 C 0.1527(17) 0.7352(2) 0.38819(16) 0.114(4) Uani 1 1 d . . . . .
H92_1 H 0.239857 0.756885 0.390226 0.136 Uiso 1 1 calc R U . . .
C93_1 C 0.0470(15) 0.6478(2) 0.32213(14) 0.095(3) Uani 1 1 d . . . . .
H93_1 H 0.164932 0.640551 0.332010 0.114 Uiso 1 1 calc R U . . .
C94_1 C 0.0061(13) 0.6303(2) 0.29718(13) 0.084(2) Uani 1 1 d . . . . .
H94_1 H 0.095852 0.611807 0.289726 0.101 Uiso 1 1 calc R U . . .
C95_1 C -0.1683(13) 0.6403(2) 0.28336(13) 0.075(2) Uani 1 1 d . . . . .
C96_1 C -0.2919(14) 0.6676(2) 0.29513(15) 0.094(3) Uani 1 1 d . . . . .
H96_1 H -0.414083 0.674689 0.286197 0.113 Uiso 1 1 calc R U . . .
C97_1 C -0.2389(14) 0.6847(2) 0.31973(15) 0.092(3) Uani 1 1 d . . . . .
H97_1 H -0.322489 0.704072 0.327430 0.111 Uiso 1 1 calc R U . . .
C98_1 C -0.2161(12) 0.6223(2) 0.25624(13) 0.076(2) Uani 1 1 d . . . . .
C99_1 C -0.1580(14) 0.5850(2) 0.25050(13) 0.090(3) Uani 1 1 d . . . . .
H99_1 H -0.097674 0.569569 0.264522 0.108 Uiso 1 1 calc R U . . .
C100_1 C -0.1856(13) 0.5697(2) 0.22483(13) 0.083(2) Uani 1 1 d . . . . .
H100_1 H -0.144121 0.543843 0.221066 0.100 Uiso 1 1 calc R U . . .
C101_1 C -0.3388(12) 0.6272(2) 0.21025(14) 0.080(2) Uani 1 1 d . . . . .
H101_1 H -0.404587 0.641703 0.196197 0.095 Uiso 1 1 calc R U . . .
C102_1 C -0.3142(13) 0.6435(2) 0.23590(13) 0.082(2) Uani 1 1 d . . . . .
H102_1 H -0.363417 0.668901 0.239585 0.098 Uiso 1 1 calc R U . . .
C103_1 C -0.2822(12) 0.57672(18) 0.17663(12) 0.069(2) Uani 1 1 d . . . . .
C104_1 C -0.3429(12) 0.53871(19) 0.17172(13) 0.076(2) Uani 1 1 d . . . . .
H104_1 H -0.385356 0.522605 0.186338 0.091 Uiso 1 1 calc R U . . .
C105_1 C -0.3403(13) 0.5247(2) 0.14523(13) 0.081(2) Uani 1 1 d . . . . .
H105_1 H -0.381029 0.498730 0.141671 0.097 Uiso 1 1 calc R U . . .
C106_1 C -0.2790(12) 0.54816(17) 0.12353(12) 0.067(2) Uani 1 1 d . . . . .
C107_1 C -0.2288(11) 0.58656(18) 0.12895(12) 0.067(2) Uani 1 1 d . . . . .
H107_1 H -0.194023 0.603267 0.114258 0.081 Uiso 1 1 calc R U . . .
C108_1 C -0.2286(12) 0.60094(18) 0.15559(13) 0.072(2) Uani 1 1 d . . . . .
H108_1 H -0.191931 0.627169 0.159194 0.086 Uiso 1 1 calc R U . . .
N2_1 N 0.7352(11) 0.30504(17) 0.27302(12) 0.0777(19) Uani 1 1 d . . . . .
N3_1 N 0.9140(11) 0.37511(16) 0.41285(12) 0.0787(19) Uani 1 1 d . . . . .
P1_2 P 0.2093(4) 0.72926(6) 0.26144(4) 0.0838(7) Uani 1 1 d D U . . .
F1_2 F 0.2630(9) 0.71151(14) 0.29029(8) 0.1159(17) Uani 1 1 d D U . . .
F2_2 F 0.4343(7) 0.72383(13) 0.25207(9) 0.0950(13) Uani 1 1 d D U . . .
F3_2 F 0.1587(8) 0.74717(13) 0.23204(9) 0.1102(16) Uani 1 1 d D U . . .
F4_2 F -0.0156(8) 0.73459(17) 0.27012(13) 0.138(2) Uani 1 1 d D U . . .
F5_2 F 0.1586(8) 0.68689(12) 0.24996(9) 0.1062(16) Uani 1 1 d D U . . .
F6_2 F 0.2630(8) 0.77187(12) 0.27204(9) 0.1040(15) Uani 1 1 d D U . . .
P1_3 P 1.2191(7) 0.39805(13) 0.48153(7) 0.1562(14) Uani 1 1 d D U . . .
F1_3 F 1.2292(13) 0.3885(3) 0.51254(12) 0.239(4) Uani 1 1 d D U . . .
F2_3 F 1.3638(14) 0.4350(2) 0.48689(12) 0.203(3) Uani 1 1 d D U . . .
F3_3 F 1.2074(10) 0.41097(17) 0.45133(11) 0.136(2) Uani 1 1 d D U . . .
F4_3 F 1.0714(11) 0.3627(2) 0.47544(12) 0.157(2) Uani 1 1 d D U . . .
F5_3 F 1.4065(12) 0.3706(2) 0.47393(16) 0.191(3) Uani 1 1 d D U . . .
F6_3 F 1.0409(14) 0.4284(3) 0.48792(16) 0.217(3) Uani 1 1 d D U . . .
P1_4 P 0.9872(7) 0.55313(12) 0.36671(12) 0.1715(16) Uani 1 1 d D U . . .
F1_4 F 0.9800(16) 0.5510(4) 0.39905(19) 0.278(5) Uani 1 1 d D U . . .
F2_4 F 1.1513(14) 0.5200(2) 0.36926(19) 0.214(3) Uani 1 1 d D U . . .
F3_4 F 0.9959(15) 0.5494(3) 0.33378(17) 0.231(4) Uani 1 1 d D U . . .
F4_4 F 0.8124(13) 0.5826(2) 0.3642(2) 0.252(4) Uani 1 1 d D U . . .
F5_4 F 0.8286(14) 0.5195(2) 0.36457(16) 0.208(3) Uani 1 1 d D U . . .
F6_4 F 1.1536(13) 0.5835(2) 0.3666(3) 0.272(5) Uani 1 1 d D U . . .
P1_5 P -0.1234(14) 0.2993(3) 0.1461(2) 0.114(3) Uani 0.564(11) 1 d D U P D 1
F1_5 F 0.034(2) 0.2733(4) 0.1625(3) 0.158(5) Uani 0.564(11) 1 d D U P D 1
F2_5 F -0.086(3) 0.3333(4) 0.1677(3) 0.119(5) Uani 0.564(11) 1 d D U P D 1
F3_5 F -0.283(2) 0.3248(4) 0.1300(2) 0.152(5) Uani 0.564(11) 1 d D U P D 1
F4_5 F -0.150(2) 0.2669(4) 0.1233(3) 0.158(5) Uani 0.564(11) 1 d D U P D 1
F5_5 F 0.0572(19) 0.3156(3) 0.1283(2) 0.120(4) Uani 0.564(11) 1 d D U P D 1
F6_5 F -0.293(2) 0.2823(4) 0.1659(3) 0.172(5) Uani 0.564(11) 1 d D U P D 1
P1_6 P 0.2969(7) 0.50470(15) 0.23989(11) 0.201(2) Uani 1 1 d D U . . .
F1_6 F 0.5019(13) 0.5125(3) 0.2557(2) 0.251(4) Uani 1 1 d D U . . .
F2_6 F 0.2958(13) 0.4630(2) 0.25227(17) 0.211(3) Uani 1 1 d D U . . .
F3_6 F 0.1029(13) 0.4997(3) 0.2218(2) 0.259(4) Uani 1 1 d D U . . .
F4_6 F 0.3148(15) 0.5476(3) 0.22910(19) 0.265(4) Uani 1 1 d D U . . .
F5_6 F 0.1731(13) 0.5208(2) 0.26419(19) 0.224(4) Uani 1 1 d D U . . .
F6_6 F 0.4221(14) 0.4864(3) 0.21450(17) 0.252(4) Uani 1 1 d D U . . .
N1_7 N 1.450(2) 0.5913(5) 0.3010(5) 0.333(12) Uani 1 1 d D U . . .
C1_7 C 1.468(3) 0.5616(4) 0.3112(5) 0.245(9) Uani 1 1 d D U . . .
C2_7 C 1.489(2) 0.5222(4) 0.3211(3) 0.211(7) Uani 1 1 d D U . . .
H2A_7 H 1.359346 0.508810 0.319581 0.317 Uiso 1 1 calc R U . . .
H2B_7 H 1.532927 0.522598 0.340403 0.317 Uiso 1 1 calc R U . . .
H2C_7 H 1.587776 0.508392 0.310198 0.317 Uiso 1 1 calc R U . . .
N1_8 N 0.9975(15) 0.3882(2) 0.27602(18) 0.123(3) Uani 1 1 d D U . . .
C1_8 C 0.9923(19) 0.4139(3) 0.2905(2) 0.123(4) Uani 1 1 d D U . . .
C2_8 C 0.980(2) 0.4471(3) 0.3089(2) 0.155(5) Uani 1 1 d D U . . .
H2A_8 H 0.913987 0.468788 0.299429 0.232 Uiso 1 1 calc R U . . .
H2B_8 H 1.115665 0.454977 0.314695 0.232 Uiso 1 1 calc R U . . .
H2C_8 H 0.903347 0.439913 0.325100 0.232 Uiso 1 1 calc R U . . .
P1_10 P 0.4843(5) 0.38742(7) 0.34808(5) 0.1004(8) Uani 1 1 d D U . . .
F1_10 F 0.4966(8) 0.37917(14) 0.38014(9) 0.1115(16) Uani 1 1 d D U . . .
F2_10 F 0.7174(9) 0.3858(2) 0.34603(13) 0.153(2) Uani 1 1 d D U . . .
F3_10 F 0.4736(9) 0.39514(17) 0.31613(10) 0.131(2) Uani 1 1 d D U . . .
F4_10 F 0.2541(9) 0.3801(3) 0.34884(13) 0.180(3) Uani 1 1 d D U . . .
F5_10 F 0.5010(11) 0.34093(15) 0.34326(11) 0.146(2) Uani 1 1 d D U . . .
F6_10 F 0.4803(15) 0.43085(16) 0.35353(13) 0.198(3) Uani 1 1 d D U . . .
P1_11 P -0.1161(17) 0.2978(3) 0.1499(2) 0.104(4) Uani 0.436(11) 1 d D U P D 2
F1_11 F 0.1203(17) 0.3010(5) 0.1503(4) 0.139(5) Uani 0.436(11) 1 d D U P D 2
F2_11 F -0.132(3) 0.3371(4) 0.1668(4) 0.111(6) Uani 0.436(11) 1 d D U P D 2
F3_11 F -0.3534(17) 0.2965(5) 0.1486(4) 0.152(6) Uani 0.436(11) 1 d D U P D 2
F4_11 F -0.105(3) 0.2576(4) 0.1343(3) 0.137(6) Uani 0.436(11) 1 d D U P D 2
F5_11 F -0.117(3) 0.3229(4) 0.1225(2) 0.115(5) Uani 0.436(11) 1 d D U P D 2
F6_11 F -0.111(3) 0.2751(4) 0.1782(3) 0.148(6) Uani 0.436(11) 1 d D U P D 2

loop_
_atom_site_aniso_label
_atom_site_aniso_U_11
_atom_site_aniso_U_22
_atom_site_aniso_U_33
_atom_site_aniso_U_23
_atom_site_aniso_U_13
_atom_site_aniso_U_12
C1_1 0.097(6) 0.047(3) 0.054(3) -0.001(3) -0.026(4) 0.000(3)
C2_1 0.112(8) 0.091(6) 0.093(6) -0.031(5) -0.033(5) 0.001(5)
C3_1 0.097(8) 0.139(9) 0.118(7) -0.062(7) -0.012(6) 0.008(6)
C4_1 0.143(9) 0.093(6) 0.079(5) -0.032(5) -0.017(6) -0.019(6)
C5_1 0.112(7) 0.068(4) 0.066(4) -0.014(3) -0.036(5) -0.007(4)
C6_1 0.099(6) 0.053(4) 0.057(4) -0.006(3) -0.029(4) -0.005(4)
C7_1 0.106(6) 0.045(3) 0.048(3) 0.001(3) -0.035(4) -0.002(3)
C8_1 0.101(6) 0.048(3) 0.044(3) 0.003(2) -0.025(3) -0.003(3)
C9_1 0.114(6) 0.045(3) 0.050(3) -0.001(3) -0.025(4) 0.003(3)
C10_1 0.126(7) 0.053(4) 0.051(4) -0.001(3) -0.031(4) -0.004(4)
C11_1 0.150(9) 0.051(4) 0.071(5) -0.007(3) -0.064(5) 0.006(5)
C12_1 0.109(7) 0.069(5) 0.084(5) -0.012(4) -0.046(5) 0.005(4)
C13_1 0.093(6) 0.062(4) 0.058(4) -0.010(3) -0.023(4) 0.000(4)
C14_1 0.106(6) 0.047(3) 0.047(3) -0.004(3) -0.035(4) -0.004(4)
C15_1 0.125(7) 0.044(3) 0.062(4) 0.007(3) -0.044(4) -0.006(4)
C16_1 0.170(9) 0.053(4) 0.109(6) 0.018(4) -0.087(6) -0.020(5)
C17_1 0.178(10) 0.056(4) 0.116(7) 0.026(4) -0.086(7) -0.020(5)
C18_1 0.123(7) 0.064(4) 0.086(5) 0.028(4) -0.054(5) -0.014(4)
C19_1 0.105(6) 0.062(4) 0.071(4) 0.012(3) -0.039(4) -0.009(4)
C20_1 0.113(6) 0.054(4) 0.064(4) 0.010(3) -0.043(4) -0.011(4)
N1_1 0.123(4) 0.078(3) 0.082(3) 0.026(3) -0.049(3) 0.000(3)
C21_1 0.129(5) 0.083(4) 0.087(4) 0.028(4) -0.040(4) 0.004(4)
C22_1 0.129(5) 0.083(4) 0.084(4) 0.028(4) -0.042(4) 0.003(4)
C23_1 0.126(5) 0.078(3) 0.079(3) 0.029(3) -0.041(3) 0.002(3)
C24_1 0.128(5) 0.080(4) 0.080(4) 0.024(3) -0.047(4) 0.003(4)
C25_1 0.130(5) 0.082(4) 0.082(4) 0.023(3) -0.047(4) 0.002(4)
C21A_1 0.127(5) 0.081(4) 0.081(4) 0.026(4) -0.046(4) 0.002(4)
C22A_1 0.127(5) 0.081(4) 0.081(4) 0.027(4) -0.044(4) 0.003(4)
C24A_1 0.128(5) 0.083(4) 0.084(4) 0.026(4) -0.042(4) 0.004(4)
C25A_1 0.130(5) 0.082(4) 0.083(4) 0.027(4) -0.040(4) 0.002(4)
C26_1 0.111(7) 0.077(5) 0.072(5) 0.022(4) -0.038(5) 0.004(5)
C27_1 0.130(8) 0.086(5) 0.072(5) 0.016(4) -0.032(5) 0.025(5)
C28_1 0.126(8) 0.088(6) 0.063(4) 0.015(4) -0.025(5) 0.020(5)
C29_1 0.124(8) 0.108(7) 0.068(5) 0.026(4) -0.019(5) 0.029(6)
C30_1 0.144(9) 0.091(6) 0.068(5) 0.025(4) -0.023(5) 0.019(6)
C31_1 0.112(7) 0.060(4) 0.060(4) 0.014(3) -0.032(4) 0.006(4)
C32_1 0.104(6) 0.067(4) 0.069(4) 0.008(3) -0.035(4) 0.002(4)
C33_1 0.111(7) 0.052(4) 0.067(4) 0.011(3) -0.030(4) 0.001(4)
C34_1 0.099(6) 0.051(3) 0.063(4) 0.004(3) -0.029(4) 0.001(4)
C35_1 0.108(6) 0.055(4) 0.073(4) 0.010(3) -0.036(4) -0.002(4)
C36_1 0.115(7) 0.059(4) 0.073(4) 0.015(3) -0.035(4) 0.000(4)
C37_1 0.097(6) 0.047(3) 0.057(3) 0.006(3) -0.024(4) 0.002(3)
C38_1 0.094(6) 0.052(4) 0.063(4) -0.002(3) -0.029(4) 0.002(3)
C39_1 0.108(7) 0.066(4) 0.058(4) 0.001(3) -0.030(4) 0.006(4)
C40_1 0.101(6) 0.069(4) 0.060(4) -0.008(3) -0.018(4) 0.010(4)
C41_1 0.112(7) 0.058(4) 0.077(5) -0.009(3) -0.031(5) 0.006(4)
C42_1 0.104(6) 0.056(4) 0.069(4) 0.003(3) -0.024(4) 0.003(4)
C43_1 0.092(6) 0.049(3) 0.059(4) 0.004(3) -0.027(4) 0.005(3)
C44_1 0.105(6) 0.053(4) 0.059(4) 0.002(3) -0.025(4) 0.006(4)
C45_1 0.106(7) 0.046(3) 0.056(4) 0.001(3) -0.029(4) 0.008(4)
C46_1 0.105(7) 0.054(4) 0.081(5) -0.007(3) -0.032(5) 0.002(4)
C47_1 0.103(7) 0.058(4) 0.137(8) -0.021(5) -0.039(6) 0.011(4)
C48_1 0.160(11) 0.052(5) 0.137(9) 0.006(5) -0.081(9) 0.004(6)
C49_1 0.125(7) 0.059(4) 0.069(4) 0.009(3) -0.039(5) -0.002(4)
C50_1 0.173(11) 0.059(5) 0.082(6) 0.017(4) -0.063(7) -0.008(6)
C51_1 0.104(6) 0.050(3) 0.058(4) 0.002(3) -0.027(4) 0.007(4)
C52_1 0.105(6) 0.058(4) 0.061(4) -0.003(3) -0.029(4) 0.011(4)
C53_1 0.109(7) 0.055(4) 0.070(4) -0.003(3) -0.026(4) 0.010(4)
C54_1 0.113(7) 0.050(4) 0.062(4) 0.000(3) -0.019(4) 0.009(4)
C55_1 0.097(6) 0.059(4) 0.082(5) 0.006(4) -0.025(4) 0.006(4)
C56_1 0.114(7) 0.056(4) 0.076(4) 0.004(3) -0.035(5) 0.002(4)
C57_1 0.139(9) 0.061(4) 0.090(5) 0.016(4) 0.008(5) 0.019(5)
C58_1 0.161(10) 0.069(5) 0.089(6) 0.012(4) 0.006(6) 0.028(6)
C59_1 0.114(7) 0.060(4) 0.070(4) 0.002(3) -0.016(5) 0.024(4)
C60_1 0.105(7) 0.071(5) 0.074(5) -0.008(4) -0.015(4) 0.009(4)
C61_1 0.113(7) 0.064(4) 0.071(5) -0.002(4) -0.014(5) 0.009(4)
N4_1 0.097(6) 0.085(5) 0.066(4) -0.004(3) -0.009(4) 0.033(4)
C62_1 0.142(14) 0.057(7) 0.061(7) -0.016(6) -0.040(8) 0.028(8)
C63_1 0.127(14) 0.056(7) 0.067(8) -0.003(6) -0.021(8) 0.028(8)
C64_1 0.135(9) 0.066(5) 0.074(5) 0.001(4) -0.019(5) 0.008(5)
C65_1 0.151(17) 0.075(9) 0.066(8) -0.009(7) -0.027(9) 0.028(9)
C66_1 0.20(2) 0.066(8) 0.059(8) -0.008(6) -0.035(10) 0.041(10)
C62A_1 0.22(3) 0.064(13) 0.12(2) -0.024(13) 0.01(2) 0.028(17)
C63A_1 0.12(2) 0.14(2) 0.16(3) 0.00(2) 0.01(2) 0.09(2)
C65A_1 0.10(2) 0.069(14) 0.22(3) -0.020(17) 0.03(2) 0.015(13)
C66A_1 0.16(3) 0.065(14) 0.24(4) -0.026(18) -0.10(3) 0.003(15)
N5_1 0.124(6) 0.060(3) 0.049(3) -0.006(2) -0.026(3) 0.007(3)
N6_1 0.127(6) 0.054(3) 0.047(3) -0.003(2) -0.028(3) -0.002(3)
C67_1 0.119(7) 0.062(4) 0.064(4) -0.002(3) -0.017(5) 0.014(4)
C68_1 0.125(8) 0.054(4) 0.075(5) -0.002(3) -0.009(5) 0.007(4)
C69_1 0.131(8) 0.060(4) 0.063(4) -0.009(3) -0.004(4) 0.008(4)
C70_1 0.110(7) 0.060(4) 0.054(4) -0.007(3) -0.022(4) 0.006(4)
C71_1 0.104(7) 0.070(5) 0.073(5) 0.003(4) -0.016(5) 0.001(4)
C72_1 0.112(7) 0.073(5) 0.072(5) 0.001(4) -0.011(4) 0.019(5)
C73_1 0.140(8) 0.061(4) 0.052(4) -0.014(3) -0.026(4) 0.011(4)
C74_1 0.162(9) 0.062(4) 0.067(5) -0.010(4) -0.034(5) -0.001(5)
C75_1 0.181(11) 0.096(6) 0.058(4) -0.010(4) -0.038(6) -0.008(6)
C76_1 0.278(17) 0.100(7) 0.076(6) -0.001(5) -0.080(8) -0.023(9)
C77_1 0.33(2) 0.073(6) 0.072(6) -0.010(5) 0.010(9) -0.042(9)
C78_1 0.254(17) 0.114(9) 0.089(7) -0.041(6) 0.018(9) -0.012(9)
C79_1 0.216(14) 0.119(8) 0.099(7) -0.044(6) 0.007(8) 0.024(9)
C80_1 0.183(10) 0.059(4) 0.058(4) -0.020(3) -0.032(5) 0.022(5)
C81_1 0.494(16) 0.068(4) 0.094(5) -0.033(4) -0.099(7) 0.096(7)
C82_1 0.500(16) 0.063(6) 0.096(6) -0.036(6) -0.097(8) 0.089(8)
C83_1 0.501(16) 0.070(6) 0.101(7) -0.038(6) -0.091(8) 0.096(8)
C84_1 0.501(16) 0.081(6) 0.110(7) -0.035(6) -0.079(8) 0.099(8)
C85_1 0.499(16) 0.087(7) 0.116(7) -0.032(6) -0.078(8) 0.102(8)
C86_1 0.495(16) 0.079(6) 0.109(7) -0.028(6) -0.086(8) 0.106(8)
C82A_1 0.500(16) 0.065(6) 0.096(6) -0.035(5) -0.100(7) 0.083(7)
C83A_1 0.503(16) 0.073(6) 0.104(6) -0.042(5) -0.087(8) 0.093(8)
C84A_1 0.500(16) 0.086(6) 0.114(7) -0.039(5) -0.070(8) 0.106(8)
C85A_1 0.495(16) 0.092(6) 0.119(7) -0.032(6) -0.072(8) 0.105(8)
C86A_1 0.492(16) 0.082(6) 0.111(7) -0.029(6) -0.082(8) 0.107(8)
C87_1 0.174(9) 0.051(4) 0.057(4) -0.014(3) -0.041(5) 0.025(5)
C88_1 0.133(8) 0.105(6) 0.051(4) -0.011(4) -0.016(5) 0.011(6)
C89_1 0.124(8) 0.087(5) 0.061(4) -0.016(4) -0.023(5) -0.006(5)
C90_1 0.121(7) 0.056(4) 0.048(4) -0.008(3) -0.026(4) 0.007(4)
C91_1 0.182(10) 0.069(5) 0.056(4) 0.000(3) -0.031(5) -0.009(5)
C92_1 0.217(12) 0.056(4) 0.067(5) -0.007(4) -0.048(6) -0.011(5)
C93_1 0.146(8) 0.078(5) 0.060(4) -0.015(4) -0.038(5) 0.025(5)
C94_1 0.124(7) 0.073(4) 0.054(4) -0.015(3) -0.029(4) 0.020(4)
C95_1 0.115(7) 0.061(4) 0.048(3) -0.008(3) -0.023(4) 0.011(4)
C96_1 0.113(7) 0.100(6) 0.067(4) -0.018(4) -0.034(5) 0.022(5)
C97_1 0.128(8) 0.080(5) 0.068(4) -0.024(4) -0.036(5) 0.029(5)
C98_1 0.105(6) 0.071(4) 0.050(4) 0.000(3) -0.026(4) -0.005(4)
C99_1 0.161(9) 0.061(4) 0.047(3) -0.001(3) -0.031(4) -0.010(5)
C100_1 0.136(8) 0.063(4) 0.050(4) 0.003(3) -0.028(4) -0.007(4)
C101_1 0.105(7) 0.071(5) 0.061(4) -0.005(3) -0.029(4) 0.006(4)
C102_1 0.114(7) 0.070(4) 0.059(4) -0.012(3) -0.030(4) 0.014(4)
C103_1 0.103(6) 0.058(4) 0.046(3) -0.003(3) -0.027(4) -0.002(4)
C104_1 0.120(7) 0.056(4) 0.050(3) 0.001(3) -0.021(4) -0.010(4)
C105_1 0.127(7) 0.057(4) 0.058(4) 0.002(3) -0.035(4) -0.012(4)
C106_1 0.106(6) 0.049(3) 0.047(3) -0.003(3) -0.028(4) -0.003(3)
C107_1 0.101(6) 0.052(3) 0.048(3) 0.005(3) -0.024(3) -0.007(3)
C108_1 0.104(6) 0.050(3) 0.060(4) -0.001(3) -0.033(4) -0.005(4)
N2_1 0.107(6) 0.063(3) 0.062(4) 0.010(3) -0.032(4) 0.011(3)
N3_1 0.111(6) 0.060(3) 0.065(4) -0.001(3) -0.015(4) 0.014(3)
P1_2 0.1074(19) 0.0686(11) 0.0745(12) -0.0098(9) -0.0229(12) -0.0038(11)
F1_2 0.176(5) 0.104(3) 0.067(2) -0.003(2) -0.021(3) 0.001(3)
F2_2 0.107(3) 0.085(3) 0.093(3) 0.000(2) -0.013(2) 0.005(2)
F3_2 0.140(4) 0.093(3) 0.096(3) 0.010(2) -0.045(3) -0.009(3)
F4_2 0.116(4) 0.124(4) 0.174(5) -0.028(4) 0.001(3) -0.010(3)
F5_2 0.167(5) 0.072(3) 0.080(3) -0.018(2) -0.008(3) -0.026(3)
F6_2 0.136(4) 0.069(2) 0.105(3) -0.026(2) -0.021(3) -0.001(2)
P1_3 0.169(4) 0.194(4) 0.105(2) -0.033(2) -0.015(2) -0.047(3)
F1_3 0.226(8) 0.402(11) 0.088(4) 0.008(5) -0.039(4) -0.132(7)
F2_3 0.300(8) 0.213(6) 0.095(4) -0.053(4) 0.021(5) -0.107(6)
F3_3 0.160(5) 0.136(5) 0.111(4) -0.008(3) -0.014(3) -0.014(4)
F4_3 0.181(6) 0.175(5) 0.115(4) 0.000(4) -0.036(4) -0.046(4)
F5_3 0.184(6) 0.231(7) 0.157(6) 0.026(5) 0.005(5) 0.007(5)
F6_3 0.279(8) 0.233(8) 0.141(6) -0.064(5) 0.046(5) 0.004(6)
P1_4 0.166(4) 0.115(3) 0.233(4) -0.004(3) -0.027(4) -0.006(2)
F1_4 0.231(10) 0.346(12) 0.253(7) -0.076(7) -0.070(6) 0.017(8)
F2_4 0.259(8) 0.141(6) 0.241(8) 0.055(5) -0.001(6) 0.044(5)
F3_4 0.261(9) 0.200(8) 0.232(7) 0.056(6) -0.008(6) 0.043(7)
F4_4 0.193(7) 0.183(7) 0.377(11) -0.106(7) -0.094(7) 0.043(5)
F5_4 0.259(8) 0.179(6) 0.186(7) 0.042(5) -0.043(6) -0.068(6)
F6_4 0.205(7) 0.136(6) 0.472(13) 0.065(7) -0.112(8) -0.020(5)
P1_5 0.132(6) 0.086(5) 0.123(5) 0.008(4) -0.036(4) -0.009(4)
F1_5 0.169(10) 0.139(8) 0.166(9) 0.048(7) -0.033(7) 0.020(7)
F2_5 0.148(10) 0.109(8) 0.100(7) -0.003(6) -0.023(6) -0.005(6)
F3_5 0.187(10) 0.168(9) 0.098(7) -0.015(6) -0.046(6) 0.055(7)
F4_5 0.171(10) 0.118(8) 0.182(9) -0.037(7) -0.048(7) -0.006(7)
F5_5 0.156(8) 0.081(6) 0.123(7) -0.012(5) -0.003(6) -0.008(5)
F6_5 0.172(10) 0.161(10) 0.184(10) -0.004(7) -0.008(7) -0.043(7)
P1_6 0.149(4) 0.258(5) 0.195(4) 0.169(4) -0.040(3) -0.028(3)
F1_6 0.181(7) 0.321(10) 0.249(8) 0.106(7) -0.039(6) -0.022(6)
F2_6 0.205(7) 0.220(6) 0.208(7) 0.143(5) 0.036(6) 0.019(5)
F3_6 0.187(7) 0.267(9) 0.320(10) 0.072(8) -0.100(7) 0.029(6)
F4_6 0.274(9) 0.275(7) 0.243(8) 0.188(6) -0.070(7) -0.075(6)
F5_6 0.209(8) 0.190(6) 0.273(7) 0.151(6) 0.004(6) 0.005(5)
F6_6 0.211(8) 0.346(10) 0.197(6) 0.170(6) -0.006(5) -0.030(7)
N1_7 0.171(14) 0.230(14) 0.60(3) 0.200(17) 0.042(17) 0.041(12)
C1_7 0.135(13) 0.187(13) 0.41(3) 0.116(14) -0.004(15) 0.019(11)
C2_7 0.212(17) 0.175(12) 0.246(17) 0.066(12) -0.022(13) 0.032(11)
N1_8 0.136(8) 0.088(5) 0.144(7) 0.034(5) 0.009(6) 0.014(5)
C1_8 0.140(10) 0.083(6) 0.147(8) 0.038(5) 0.017(7) 0.007(6)
C2_8 0.182(13) 0.093(7) 0.190(11) 0.009(7) 0.040(9) -0.005(7)
P1_10 0.115(2) 0.0964(16) 0.0890(15) -0.0075(12) -0.0205(14) 0.0008(14)
F1_10 0.143(5) 0.111(4) 0.080(3) -0.009(2) -0.022(3) -0.004(3)
F2_10 0.133(5) 0.189(6) 0.135(5) 0.033(4) -0.011(4) -0.005(4)
F3_10 0.153(5) 0.150(5) 0.091(3) 0.007(3) -0.021(3) 0.023(4)
F4_10 0.129(5) 0.291(9) 0.120(4) 0.016(5) -0.026(4) 0.001(4)
F5_10 0.220(7) 0.114(4) 0.104(4) -0.014(3) -0.007(4) -0.014(4)
F6_10 0.384(10) 0.093(4) 0.117(4) -0.005(3) -0.032(5) 0.044(4)
P1_11 0.130(7) 0.072(5) 0.111(6) 0.008(4) 0.004(5) -0.023(5)
F1_11 0.132(8) 0.125(10) 0.159(11) -0.005(8) -0.003(6) -0.022(6)
F2_11 0.159(13) 0.082(7) 0.092(8) 0.012(6) -0.003(7) -0.009(7)
F3_11 0.130(8) 0.142(11) 0.186(12) 0.028(9) 0.002(7) -0.026(6)
F4_11 0.180(13) 0.073(6) 0.157(10) -0.004(6) -0.001(9) -0.028(6)
F5_11 0.159(12) 0.094(7) 0.092(6) 0.005(5) -0.001(7) -0.042(7)
F6_11 0.191(13) 0.106(8) 0.148(8) 0.037(6) 0.007(8) 0.003(8)

loop_
_atom_type_symbol
_atom_type_description
_atom_type_scat_dispersion_real
_atom_type_scat_dispersion_imag
_atom_type_scat_source
C C 0.0181 0.0091 'International Tables Vol C Tables 4.2.6.8 and 6.1.1.4'
H H 0.0000 0.0000 'International Tables Vol C Tables 4.2.6.8 and 6.1.1.4'
F F 0.0727 0.0534 'International Tables Vol C Tables 4.2.6.8 and 6.1.1.4'
N N 0.0311 0.0180 'International Tables Vol C Tables 4.2.6.8 and 6.1.1.4'
P P 0.2955 0.4335 'International Tables Vol C Tables 4.2.6.8 and 6.1.1.4'

loop_
_geom_angle_atom_site_label_1
_geom_angle_atom_site_label_2
_geom_angle_atom_site_label_3
_geom_angle
_geom_angle_site_symmetry_1
_geom_angle_site_symmetry_3
_geom_angle_publ_flag
C2_1 C1_1 C6_1 120.0 . . ?
C2_1 C1_1 C7_1 118.4(4) . . ?
C6_1 C1_1 C7_1 121.6(4) . . ?
C1_1 C2_1 C3_1 120.0 . . ?
C4_1 C3_1 C2_1 120.0 . . ?
C5_1 C4_1 C3_1 120.0 . . ?
C6_1 C5_1 C4_1 120.0 . . ?
C5_1 C6_1 C1_1 120.0 . . ?
C8_1 C7_1 C1_1 123.1(5) . . ?
C8_1 C7_1 C15_1 123.5(5) . . ?
C1_1 C7_1 C15_1 113.5(5) . . ?
C7_1 C8_1 C14_1 123.7(5) . . ?
C7_1 C8_1 C106_1 121.8(5) . . ?
C14_1 C8_1 C106_1 114.5(5) . . ?
C10_1 C9_1 C14_1 120.0 . . ?
C9_1 C10_1 C11_1 120.0 . . ?
C12_1 C11_1 C10_1 120.0 . . ?
C11_1 C12_1 C13_1 120.0 . . ?
C14_1 C13_1 C12_1 120.0 . . ?
C13_1 C14_1 C9_1 120.0 . . ?
C13_1 C14_1 C8_1 119.5(4) . . ?
C9_1 C14_1 C8_1 120.5(4) . . ?
C16_1 C15_1 C20_1 120.0 . . ?
C16_1 C15_1 C7_1 118.8(3) . . ?
C20_1 C15_1 C7_1 121.1(3) . . ?
C15_1 C16_1 C17_1 120.0 . . ?
C18_1 C17_1 C16_1 120.0 . . ?
C19_1 C18_1 C17_1 120.0 . . ?
C19_1 C18_1 N1_1 121.8(4) . . ?
C17_1 C18_1 N1_1 118.2(4) . . ?
C18_1 C19_1 C20_1 120.0 . . ?
C19_1 C20_1 C15_1 120.0 . . ?
C21A_1 N1_1 C25A_1 119.6(7) . . ?
C21_1 N1_1 C25_1 120.0 . . ?
C21A_1 N1_1 C18_1 122.0(7) . . ?
C25A_1 N1_1 C18_1 114.9(7) . . ?
C21_1 N1_1 C18_1 118.8(5) . . ?
C25_1 N1_1 C18_1 121.1(5) . . ?
N1_1 C21_1 C22_1 120.0 . . ?
C21_1 C22_1 C23_1 120.0 . . ?
C24_1 C23_1 C22_1 120.0 . . ?
C22A_1 C23_1 C24A_1 115.6(7) . . ?
C22A_1 C23_1 C26_1 122.6(8) . . ?
C24_1 C23_1 C26_1 121.9(6) . . ?
C22_1 C23_1 C26_1 117.8(5) . . ?
C24A_1 C23_1 C26_1 117.5(8) . . ?
C23_1 C24_1 C25_1 120.0 . . ?
C24_1 C25_1 N1_1 120.0 . . ?
N1_1 C21A_1 C22A_1 120.2(10) . . ?
C23_1 C22A_1 C21A_1 120.2(10) . . ?
C25A_1 C24A_1 C23_1 122.1(10) . . ?
N1_1 C25A_1 C24A_1 116.9(10) . . ?
C27_1 C26_1 C30_1 118.8(7) . . ?
C27_1 C26_1 C23_1 122.3(8) . . ?
C30_1 C26_1 C23_1 118.8(7) . . ?
C26_1 C27_1 C28_1 119.6(9) . . ?
N2_1 C28_1 C27_1 120.1(8) . . ?
N2_1 C29_1 C30_1 120.7(9) . . ?
C26_1 C30_1 C29_1 118.7(8) . . ?
C32_1 C31_1 C36_1 123.0(6) . . ?
C32_1 C31_1 N2_1 118.4(7) . . ?
C36_1 C31_1 N2_1 118.6(6) . . ?
C31_1 C32_1 C33_1 118.5(7) . . ?
C34_1 C33_1 C32_1 120.9(7) . . ?
C33_1 C34_1 C35_1 118.9(6) . . ?
C33_1 C34_1 C37_1 120.3(6) . . ?
C35_1 C34_1 C37_1 120.7(6) . . ?
C34_1 C35_1 C36_1 121.2(7) . . ?
C31_1 C36_1 C35_1 117.4(7) . . ?
C43_1 C37_1 C38_1 123.7(5) . . ?
C43_1 C37_1 C34_1 121.8(6) . . ?
C38_1 C37_1 C34_1 114.5(5) . . ?
C44_1 C38_1 C39_1 118.2(6) . . ?
C44_1 C38_1 C37_1 121.0(7) . . ?
C39_1 C38_1 C37_1 120.4(6) . . ?
C40_1 C39_1 C38_1 120.6(7) . . ?
C41_1 C40_1 C39_1 119.9(7) . . ?
C42_1 C41_1 C40_1 119.7(7) . . ?
C41_1 C42_1 C44_1 121.5(7) . . ?
C37_1 C43_1 C51_1 122.0(6) . . ?
C37_1 C43_1 C45_1 122.3(6) . . ?
C51_1 C43_1 C45_1 115.6(5) . . ?
C42_1 C44_1 C38_1 120.1(7) . . ?
C49_1 C45_1 C46_1 120.1(7) . . ?
C49_1 C45_1 C43_1 120.8(8) . . ?
C46_1 C45_1 C43_1 119.1(7) . . ?
C47_1 C46_1 C45_1 119.8(9) . . ?
C48_1 C47_1 C46_1 121.0(11) . . ?
C47_1 C48_1 C50_1 121.1(9) . . ?
C45_1 C49_1 C50_1 119.0(9) . . ?
C48_1 C50_1 C49_1 118.9(9) . . ?
C52_1 C51_1 C56_1 117.5(7) . . ?
C52_1 C51_1 C43_1 121.6(7) . . ?
C56_1 C51_1 C43_1 120.9(6) . . ?
C53_1 C52_1 C51_1 121.8(8) . . ?
C54_1 C53_1 C52_1 118.7(7) . . ?
C55_1 C54_1 C53_1 122.4(7) . . ?
C55_1 C54_1 N3_1 116.8(7) . . ?
C53_1 C54_1 N3_1 120.7(7) . . ?
C54_1 C55_1 C56_1 118.5(8) . . ?
C55_1 C56_1 C51_1 120.9(7) . . ?
N3_1 C57_1 C58_1 119.5(9) . . ?
C57_1 C58_1 C59_1 119.2(8) . . ?
C60_1 C59_1 C58_1 119.2(7) . . ?
C60_1 C59_1 C64_1 119.0(8) . . ?
C58_1 C59_1 C64_1 121.8(7) . . ?
C61_1 C60_1 C59_1 119.9(9) . . ?
N3_1 C61_1 C60_1 120.1(8) . . ?
C66A_1 N4_1 C62A_1 126.1(11) . . ?
C62_1 N4_1 C66_1 120.0 . . ?
C66A_1 N4_1 C67_1 123.4(10) . . ?
C62A_1 N4_1 C67_1 109.7(9) . . ?
C62_1 N4_1 C67_1 120.9(4) . . ?
C66_1 N4_1 C67_1 118.9(4) . . ?
C63_1 C62_1 N4_1 120.0 . . ?
C62_1 C63_1 C64_1 120.0 . . ?
C65_1 C64_1 C63_1 120.0 . . ?
C65A_1 C64_1 C59_1 131.2(10) . . ?
C65_1 C64_1 C59_1 119.1(5) . . ?
C63_1 C64_1 C59_1 120.7(5) . . ?
C65A_1 C64_1 C63A_1 111.2(10) . . ?
C59_1 C64_1 C63A_1 117.5(9) . . ?
C64_1 C65_1 C66_1 120.0 . . ?
C65_1 C66_1 N4_1 120.0 . . ?
N4_1 C62A_1 C63A_1 113.7(14) . . ?
C62A_1 C63A_1 C64_1 122.6(15) . . ?
C64_1 C65A_1 C66A_1 130.2(17) . . ?
N4_1 C66A_1 C65A_1 114.5(17) . . ?
C93_1 N5_1 C97_1 120.6(6) . . ?
C93_1 N5_1 C90_1 119.2(6) . . ?
C97_1 N5_1 C90_1 120.1(6) . . ?
C101_1 N6_1 C100_1 120.0(6) . . ?
C101_1 N6_1 C103_1 120.5(5) . . ?
C100_1 N6_1 C103_1 119.4(6) . . ?
C72_1 C67_1 C68_1 122.4(7) . . ?
C72_1 C67_1 N4_1 121.2(8) . . ?
C68_1 C67_1 N4_1 116.4(7) . . ?
C67_1 C68_1 C69_1 118.2(8) . . ?
C70_1 C69_1 C68_1 122.1(8) . . ?
C69_1 C70_1 C71_1 117.6(7) . . ?
C69_1 C70_1 C73_1 120.3(8) . . ?
C71_1 C70_1 C73_1 121.9(7) . . ?
C72_1 C71_1 C70_1 120.7(8) . . ?
C67_1 C72_1 C71_1 118.9(8) . . ?
C80_1 C73_1 C70_1 122.5(6) . . ?
C80_1 C73_1 C74_1 124.4(6) . . ?
C70_1 C73_1 C74_1 113.0(5) . . ?
C75_1 C74_1 C79_1 120.0 . . ?
C75_1 C74_1 C73_1 119.4(5) . . ?
C79_1 C74_1 C73_1 120.6(6) . . ?
C76_1 C75_1 C74_1 120.0 . . ?
C75_1 C76_1 C77_1 120.0 . . ?
C78_1 C77_1 C76_1 120.0 . . ?
C77_1 C78_1 C79_1 120.0 . . ?
C78_1 C79_1 C74_1 120.0 . . ?
C73_1 C80_1 C87_1 120.6(6) . . ?
C73_1 C80_1 C81_1 124.8(6) . . ?
C87_1 C80_1 C81_1 114.5(6) . . ?
C82_1 C81_1 C86_1 120.0 . . ?
C82A_1 C81_1 C86A_1 119.8(12) . . ?
C82A_1 C81_1 C80_1 125.0(11) . . ?
C82_1 C81_1 C80_1 111.1(9) . . ?
C86_1 C81_1 C80_1 123.1(8) . . ?
C86A_1 C81_1 C80_1 113.2(10) . . ?
C83_1 C82_1 C81_1 120.0 . . ?
C82_1 C83_1 C84_1 120.00(6) . . ?
C85_1 C84_1 C83_1 120.0 . . ?
C84_1 C85_1 C86_1 120.0 . . ?
C85_1 C86_1 C81_1 120.0 . . ?
C81_1 C82A_1 C83A_1 117.7(15) . . ?
C84A_1 C83A_1 C82A_1 121.1(14) . . ?
C85A_1 C84A_1 C83A_1 124.2(14) . . ?
C84A_1 C85A_1 C86A_1 114.6(15) . . ?
C85A_1 C86A_1 C81_1 122.1(15) . . ?
C88_1 C87_1 C92_1 119.4(7) . . ?
C88_1 C87_1 C80_1 118.3(8) . . ?
C92_1 C87_1 C80_1 122.3(8) . . ?
C87_1 C88_1 C89_1 120.1(8) . . ?
C90_1 C89_1 C88_1 118.6(8) . . ?
C91_1 C90_1 C89_1 123.0(6) . . ?
C91_1 C90_1 N5_1 119.7(7) . . ?
C89_1 C90_1 N5_1 117.3(7) . . ?
C90_1 C91_1 C92_1 116.9(8) . . ?
C87_1 C92_1 C91_1 121.9(8) . . ?
N5_1 C93_1 C94_1 122.3(8) . . ?
C95_1 C94_1 C93_1 118.4(7) . . ?
C94_1 C95_1 C96_1 118.1(6) . . ?
C94_1 C95_1 C98_1 119.8(7) . . ?
C96_1 C95_1 C98_1 122.0(7) . . ?
C97_1 C96_1 C95_1 120.3(8) . . ?
N5_1 C97_1 C96_1 120.1(8) . . ?
C99_1 C98_1 C102_1 118.6(6) . . ?
C99_1 C98_1 C95_1 120.9(6) . . ?
C102_1 C98_1 C95_1 120.4(6) . . ?
C100_1 C99_1 C98_1 120.9(6) . . ?
N6_1 C100_1 C99_1 119.8(7) . . ?
N6_1 C101_1 C102_1 121.8(6) . . ?
C101_1 C102_1 C98_1 118.7(7) . . ?
C108_1 C103_1 C104_1 121.4(6) . . ?
C108_1 C103_1 N6_1 118.6(6) . . ?
C104_1 C103_1 N6_1 120.1(6) . . ?
C105_1 C104_1 C103_1 118.8(6) . . ?
C104_1 C105_1 C106_1 121.2(6) . . ?
C107_1 C106_1 C105_1 118.5(6) . . ?
C107_1 C106_1 C8_1 118.8(6) . . ?
C105_1 C106_1 C8_1 122.7(5) . . ?
C106_1 C107_1 C108_1 120.9(6) . . ?
C103_1 C108_1 C107_1 119.1(6) . . ?
C29_1 N2_1 C28_1 122.0(6) . . ?
C29_1 N2_1 C31_1 119.3(7) . . ?
C28_1 N2_1 C31_1 118.6(7) . . ?
C61_1 N3_1 C57_1 122.1(7) . . ?
C61_1 N3_1 C54_1 119.8(7) . . ?
C57_1 N3_1 C54_1 117.9(7) . . ?
F1_2 P1_2 F4_2 90.5(4) . . ?
F1_2 P1_2 F2_2 90.5(3) . . ?
F4_2 P1_2 F2_2 178.8(3) . . ?
F1_2 P1_2 F3_2 179.0(4) . . ?
F4_2 P1_2 F3_2 90.5(3) . . ?
F2_2 P1_2 F3_2 88.5(3) . . ?
F1_2 P1_2 F6_2 91.1(3) . . ?
F4_2 P1_2 F6_2 90.9(3) . . ?
F2_2 P1_2 F6_2 89.6(3) . . ?
F3_2 P1_2 F6_2 88.9(3) . . ?
F1_2 P1_2 F5_2 90.2(3) . . ?
F4_2 P1_2 F5_2 90.1(3) . . ?
F2_2 P1_2 F5_2 89.3(3) . . ?
F3_2 P1_2 F5_2 89.8(2) . . ?
F6_2 P1_2 F5_2 178.3(3) . . ?
F3_3 P1_3 F1_3 175.4(6) . . ?
F3_3 P1_3 F4_3 91.2(3) . . ?
F1_3 P1_3 F4_3 92.1(4) . . ?
F3_3 P1_3 F5_3 88.6(4) . . ?
F1_3 P1_3 F5_3 94.6(5) . . ?
F4_3 P1_3 F5_3 89.5(5) . . ?
F3_3 P1_3 F2_3 87.0(4) . . ?
F1_3 P1_3 F2_3 89.6(4) . . ?
F4_3 P1_3 F2_3 177.7(5) . . ?
F5_3 P1_3 F2_3 91.9(5) . . ?
F3_3 P1_3 F6_3 88.4(4) . . ?
F1_3 P1_3 F6_3 88.2(5) . . ?
F4_3 P1_3 F6_3 94.1(5) . . ?
F5_3 P1_3 F6_3 175.3(6) . . ?
F2_3 P1_3 F6_3 84.3(5) . . ?
F6_4 P1_4 F4_4 95.8(5) . . ?
F6_4 P1_4 F5_4 174.1(7) . . ?
F4_4 P1_4 F5_4 88.2(5) . . ?
F6_4 P1_4 F1_4 94.0(6) . . ?
F4_4 P1_4 F1_4 94.2(6) . . ?
F5_4 P1_4 F1_4 90.1(6) . . ?
F6_4 P1_4 F2_4 89.4(5) . . ?
F4_4 P1_4 F2_4 174.8(6) . . ?
F5_4 P1_4 F2_4 86.6(5) . . ?
F1_4 P1_4 F2_4 85.5(6) . . ?
F6_4 P1_4 F3_4 90.6(6) . . ?
F4_4 P1_4 F3_4 90.8(6) . . ?
F5_4 P1_4 F3_4 84.9(5) . . ?
F1_4 P1_4 F3_4 172.8(6) . . ?
F2_4 P1_4 F3_4 89.1(5) . . ?
F3_5 P1_5 F4_5 88.5(7) . . ?
F3_5 P1_5 F1_5 179.0(12) . . ?
F4_5 P1_5 F1_5 91.3(8) . . ?
F3_5 P1_5 F2_5 91.1(8) . . ?
F4_5 P1_5 F2_5 176.2(11) . . ?
F1_5 P1_5 F2_5 89.2(8) . . ?
F3_5 P1_5 F5_5 92.6(8) . . ?
F4_5 P1_5 F5_5 86.8(8) . . ?
F1_5 P1_5 F5_5 88.4(8) . . ?
F2_5 P1_5 F5_5 89.5(8) . . ?
F3_5 P1_5 F6_5 91.3(9) . . ?
F4_5 P1_5 F6_5 95.3(9) . . ?
F1_5 P1_5 F6_5 87.7(9) . . ?
F2_5 P1_5 F6_5 88.5(9) . . ?
F5_5 P1_5 F6_5 175.6(10) . . ?
F2_6 P1_6 F5_6 91.5(4) . . ?
F2_6 P1_6 F3_6 96.3(5) . . ?
F5_6 P1_6 F3_6 91.3(6) . . ?
F2_6 P1_6 F4_6 174.9(6) . . ?
F5_6 P1_6 F4_6 88.1(6) . . ?
F3_6 P1_6 F4_6 88.9(5) . . ?
F2_6 P1_6 F1_6 88.7(5) . . ?
F5_6 P1_6 F1_6 92.0(6) . . ?
F3_6 P1_6 F1_6 174.0(6) . . ?
F4_6 P1_6 F1_6 86.2(5) . . ?
F2_6 P1_6 F6_6 86.9(5) . . ?
F5_6 P1_6 F6_6 177.9(6) . . ?
F3_6 P1_6 F6_6 87.7(6) . . ?
F4_6 P1_6 F6_6 93.7(5) . . ?
F1_6 P1_6 F6_6 89.2(6) . . ?
N1_7 C1_7 C2_7 174(3) . . ?
N1_8 C1_8 C2_8 178.5(15) . . ?
F6_10 P1_10 F4_10 97.8(5) . . ?
F6_10 P1_10 F2_10 93.9(5) . . ?
F4_10 P1_10 F2_10 168.4(5) . . ?
F6_10 P1_10 F3_10 90.4(3) . . ?
F4_10 P1_10 F3_10 91.3(4) . . ?
F2_10 P1_10 F3_10 88.4(4) . . ?
F6_10 P1_10 F1_10 90.2(3) . . ?
F4_10 P1_10 F1_10 89.0(3) . . ?
F2_10 P1_10 F1_10 91.2(3) . . ?
F3_10 P1_10 F1_10 179.3(4) . . ?
F6_10 P1_10 F5_10 176.6(5) . . ?
F4_10 P1_10 F5_10 85.1(4) . . ?
F2_10 P1_10 F5_10 83.3(4) . . ?
F3_10 P1_10 F5_10 91.4(3) . . ?
F1_10 P1_10 F5_10 87.9(3) . . ?
F4_11 P1_11 F1_11 90.7(9) . . ?
F4_11 P1_11 F3_11 90.6(10) . . ?
F1_11 P1_11 F3_11 177.4(11) . . ?
F4_11 P1_11 F6_11 89.2(9) . . ?
F1_11 P1_11 F6_11 90.9(10) . . ?
F3_11 P1_11 F6_11 91.4(9) . . ?
F4_11 P1_11 F2_11 177.0(11) . . ?
F1_11 P1_11 F2_11 90.5(10) . . ?
F3_11 P1_11 F2_11 88.3(10) . . ?
F6_11 P1_11 F2_11 88.1(10) . . ?
F4_11 P1_11 F5_11 94.1(9) . . ?
F1_11 P1_11 F5_11 88.1(9) . . ?
F3_11 P1_11 F5_11 89.6(9) . . ?
F6_11 P1_11 F5_11 176.5(10) . . ?
F2_11 P1_11 F5_11 88.6(9) . . ?

loop_
_geom_bond_atom_site_label_1
_geom_bond_atom_site_label_2
_geom_bond_distance
_geom_bond_site_symmetry_2
_geom_bond_publ_flag
C1_1 C2_1 1.3900 . ?
C1_1 C6_1 1.3900 . ?
C1_1 C7_1 1.501(7) . ?
C2_1 C3_1 1.3900 . ?
C3_1 C4_1 1.3900 . ?
C4_1 C5_1 1.3900 . ?
C5_1 C6_1 1.3900 . ?
C7_1 C8_1 1.338(9) . ?
C7_1 C15_1 1.504(6) . ?
C8_1 C14_1 1.496(6) . ?
C8_1 C106_1 1.502(8) . ?
C9_1 C10_1 1.3900 . ?
C9_1 C14_1 1.3900 . ?
C10_1 C11_1 1.3900 . ?
C11_1 C12_1 1.3900 . ?
C12_1 C13_1 1.3900 . ?
C13_1 C14_1 1.3900 . ?
C15_1 C16_1 1.3900 . ?
C15_1 C20_1 1.3900 . ?
C16_1 C17_1 1.3900 . ?
C17_1 C18_1 1.3900 . ?
C18_1 C19_1 1.3900 . ?
C18_1 N1_1 1.411(4) . ?
C19_1 C20_1 1.3900 . ?
N1_1 C21A_1 1.375(9) . ?
N1_1 C25A_1 1.388(9) . ?
N1_1 C21_1 1.3900 . ?
N1_1 C25_1 1.3900 . ?
C21_1 C22_1 1.3900 . ?
C22_1 C23_1 1.3900 . ?
C23_1 C22A_1 1.386(9) . ?
C23_1 C24_1 1.3900 . ?
C23_1 C24A_1 1.415(9) . ?
C23_1 C26_1 1.477(7) . ?
C24_1 C25_1 1.3900 . ?
C21A_1 C22A_1 1.389(9) . ?
C24A_1 C25A_1 1.399(9) . ?
C26_1 C27_1 1.358(11) . ?
C26_1 C30_1 1.385(12) . ?
C27_1 C28_1 1.396(9) . ?
C28_1 N2_1 1.313(10) . ?
C29_1 N2_1 1.309(10) . ?
C29_1 C30_1 1.390(10) . ?
C31_1 C32_1 1.363(10) . ?
C31_1 C36_1 1.384(10) . ?
C31_1 N2_1 1.477(7) . ?
C32_1 C33_1 1.386(8) . ?
C33_1 C34_1 1.383(10) . ?
C34_1 C35_1 1.388(9) . ?
C34_1 C37_1 1.498(8) . ?
C35_1 C36_1 1.389(8) . ?
C37_1 C43_1 1.342(8) . ?
C37_1 C38_1 1.495(9) . ?
C38_1 C44_1 1.401(9) . ?
C38_1 C39_1 1.410(10) . ?
C39_1 C40_1 1.390(9) . ?
C40_1 C41_1 1.386(10) . ?
C41_1 C42_1 1.374(10) . ?
C42_1 C44_1 1.379(9) . ?
C43_1 C51_1 1.485(9) . ?
C43_1 C45_1 1.500(8) . ?
C45_1 C49_1 1.376(10) . ?
C45_1 C46_1 1.382(11) . ?
C46_1 C47_1 1.375(11) . ?
C47_1 C48_1 1.345(14) . ?
C48_1 C50_1 1.367(15) . ?
C49_1 C50_1 1.427(11) . ?
C51_1 C52_1 1.390(9) . ?
C51_1 C56_1 1.410(11) . ?
C52_1 C53_1 1.373(9) . ?
C53_1 C54_1 1.372(11) . ?
C54_1 C55_1 1.369(10) . ?
C54_1 N3_1 1.465(9) . ?
C55_1 C56_1 1.389(10) . ?
C57_1 N3_1 1.344(10) . ?
C57_1 C58_1 1.377(11) . ?
C58_1 C59_1 1.379(12) . ?
C59_1 C60_1 1.374(11) . ?
C59_1 C64_1 1.458(8) . ?
C60_1 C61_1 1.366(10) . ?
C61_1 N3_1 1.321(10) . ?
N4_1 C66A_1 1.314(16) . ?
N4_1 C62A_1 1.387(17) . ?
N4_1 C62_1 1.3900 . ?
N4_1 C66_1 1.3900 . ?
N4_1 C67_1 1.457(8) . ?
C62_1 C63_1 1.3900 . ?
C63_1 C64_1 1.3900 . ?
C64_1 C65A_1 1.328(15) . ?
C64_1 C65_1 1.3900 . ?
C64_1 C63A_1 1.462(17) . ?
C65_1 C66_1 1.3900 . ?
C62A_1 C63A_1 1.434(16) . ?
C65A_1 C66A_1 1.363(16) . ?
N5_1 C93_1 1.315(10) . ?
N5_1 C97_1 1.326(9) . ?
N5_1 C90_1 1.469(7) . ?
N6_1 C101_1 1.326(8) . ?
N6_1 C100_1 1.364(8) . ?
N6_1 C103_1 1.460(7) . ?
C67_1 C72_1 1.348(11) . ?
C67_1 C68_1 1.371(11) . ?
C68_1 C69_1 1.382(10) . ?
C69_1 C70_1 1.371(10) . ?
C70_1 C71_1 1.402(11) . ?
C70_1 C73_1 1.485(9) . ?
C71_1 C72_1 1.390(10) . ?
C73_1 C80_1 1.349(9) . ?
C73_1 C74_1 1.501(7) . ?
C74_1 C75_1 1.3900 . ?
C74_1 C79_1 1.3900 . ?
C75_1 C76_1 1.3900 . ?
C76_1 C77_1 1.3900 . ?
C77_1 C78_1 1.3900 . ?
C78_1 C79_1 1.3900 . ?
C80_1 C87_1 1.493(9) . ?
C80_1 C81_1 1.519(10) . ?
C81_1 C82A_1 1.365(15) . ?
C81_1 C82_1 1.3900 . ?
C81_1 C86_1 1.3900 . ?
C81_1 C86A_1 1.445(17) . ?
C82_1 C83_1 1.3900 . ?
C83_1 C84_1 1.3900 . ?
C84_1 C85_1 1.3900 . ?
C85_1 C86_1 1.3900 . ?
C82A_1 C83A_1 1.431(14) . ?
C83A_1 C84A_1 1.376(17) . ?
C84A_1 C85A_1 1.374(16) . ?
C85A_1 C86A_1 1.432(14) . ?
C87_1 C88_1 1.363(12) . ?
C87_1 C92_1 1.364(12) . ?
C88_1 C89_1 1.407(9) . ?
C89_1 C90_1 1.366(11) . ?
C90_1 C91_1 1.355(11) . ?
C91_1 C92_1 1.412(9) . ?
C93_1 C94_1 1.381(9) . ?
C94_1 C95_1 1.379(10) . ?
C95_1 C96_1 1.383(10) . ?
C95_1 C98_1 1.490(8) . ?
C96_1 C97_1 1.377(9) . ?
C98_1 C99_1 1.369(10) . ?
C98_1 C102_1 1.388(9) . ?
C99_1 C100_1 1.368(8) . ?
C101_1 C102_1 1.380(9) . ?
C103_1 C108_1 1.374(9) . ?
C103_1 C104_1 1.388(8) . ?
C104_1 C105_1 1.379(9) . ?
C105_1 C106_1 1.397(9) . ?
C106_1 C107_1 1.386(8) . ?
C107_1 C108_1 1.390(8) . ?
P1_2 F1_2 1.569(4) . ?
P1_2 F4_2 1.579(6) . ?
P1_2 F2_2 1.589(5) . ?
P1_2 F3_2 1.592(4) . ?
P1_2 F6_2 1.592(4) . ?
P1_2 F5_2 1.595(4) . ?
P1_3 F3_3 1.539(6) . ?
P1_3 F1_3 1.548(6) . ?
P1_3 F4_3 1.590(6) . ?
P1_3 F5_3 1.615(7) . ?
P1_3 F2_3 1.616(7) . ?
P1_3 F6_3 1.616(8) . ?
P1_4 F6_4 1.525(8) . ?
P1_4 F4_4 1.549(7) . ?
P1_4 F5_4 1.571(7) . ?
P1_4 F1_4 1.581(9) . ?
P1_4 F2_4 1.584(7) . ?
P1_4 F3_4 1.613(8) . ?
P1_5 F3_5 1.581(10) . ?
P1_5 F4_5 1.583(10) . ?
P1_5 F1_5 1.583(10) . ?
P1_5 F2_5 1.591(10) . ?
P1_5 F5_5 1.599(10) . ?
P1_5 F6_5 1.608(10) . ?
P1_6 F2_6 1.554(7) . ?
P1_6 F5_6 1.558(8) . ?
P1_6 F3_6 1.566(8) . ?
P1_6 F4_6 1.570(7) . ?
P1_6 F1_6 1.583(8) . ?
P1_6 F6_6 1.632(9) . ?
N1_7 C1_7 1.142(8) . ?
C1_7 C2_7 1.445(8) . ?
N1_8 C1_8 1.135(7) . ?
C1_8 C2_8 1.454(8) . ?
P1_10 F6_10 1.517(6) . ?
P1_10 F4_10 1.559(6) . ?
P1_10 F2_10 1.563(6) . ?
P1_10 F3_10 1.581(5) . ?
P1_10 F1_10 1.590(5) . ?
P1_10 F5_10 1.620(6) . ?
P1_11 F4_11 1.581(11) . ?
P1_11 F1_11 1.582(11) . ?
P1_11 F3_11 1.586(11) . ?
P1_11 F6_11 1.588(11) . ?
P1_11 F2_11 1.588(11) . ?
P1_11 F5_11 1.588(10) . ?
